data_2206684
loop_
_publ_author_name
'Arrieta, Antonio F. '
'Arvid Mostad. '

_publ_section_title
;
 Weak hydrogen bonds in
 5-(4-methoxyphenyl)-1-phenylpent-4-ene-1,3-dione
;
_journal_coeditor_code ER6020
_journal_issue 9
_journal_name_full 'Acta Crystallographica Section E'
_journal_page_first o3011
_journal_page_last o3013
_journal_paper_doi 10.1107/S1600536805026140
_journal_volume 61
_journal_year 2005
_chemical_formula_iupac 'C18 H16 O3'
_chemical_formula_moiety 'C18 H16 O3'
_chemical_formula_sum 'C18 H16 O3'
_chemical_formula_weight 280.31
_chemical_melting_point .393E-305
_chemical_name_systematic
;
5-(4-methoxyphenyl)-1-phenylpent-4-ene-1,3-dione
;
_space_group_IT_number 4
_symmetry_cell_setting monoclinic
_symmetry_space_group_name_Hall 'P 2yb'
_symmetry_space_group_name_H-M 'P 1 21 1'
_atom_sites_solution_hydrogens difmap
_atom_sites_solution_primary direct
_atom_sites_solution_secondary difmap
_audit_creation_method SHELXL-97
_cell_angle_alpha 90.00
_cell_angle_beta 92.91(3)
_cell_angle_gamma 90.00
_cell_formula_units_Z 2
_cell_length_a 3.9754(8)
_cell_length_b 9.790(2)
_cell_length_c 17.958(4)
_cell_measurement_reflns_used 10099
_cell_measurement_temperature 105(2)
_cell_measurement_theta_max 28.38
_cell_measurement_theta_min 2.07
_cell_volume 698.0(3)
_computing_cell_refinement SMART
_computing_data_collection 'SMART (Bruker, 1998)'
_computing_data_reduction SAINT
_computing_molecular_graphics SHELXTL
_computing_publication_material SHELXTL
_computing_structure_refinement SHELXTL
_computing_structure_solution 'SHELXTL (Sheldrick, 2000)'
_diffrn_ambient_temperature 105(2)
_diffrn_detector_area_resol_mean 8
_diffrn_measured_fraction_theta_full 0.999
_diffrn_measured_fraction_theta_max 0.999
_diffrn_measurement_device_type 'Bruker SMART'
_diffrn_measurement_method \w
_diffrn_radiation_monochromator graphite
_diffrn_radiation_source 'fine-focus sealed tube'
_diffrn_radiation_type MoK\a
_diffrn_radiation_wavelength 0.71073
_diffrn_reflns_av_R_equivalents 0.0220
_diffrn_reflns_av_sigmaI/netI 0.0129
_diffrn_reflns_limit_h_max 5
_diffrn_reflns_limit_h_min -5
_diffrn_reflns_limit_k_max 13
_diffrn_reflns_limit_k_min -13
_diffrn_reflns_limit_l_max 23
_diffrn_reflns_limit_l_min -23
_diffrn_reflns_number 11132
_diffrn_reflns_theta_full 28.30
_diffrn_reflns_theta_max 28.30
_diffrn_reflns_theta_min 1.14
_diffrn_standards_decay_% 0
_diffrn_standards_interval_count 0
_diffrn_standards_interval_time 0
_diffrn_standards_number 0
_exptl_absorpt_coefficient_mu 0.090
_exptl_absorpt_correction_T_max 0.9910
_exptl_absorpt_correction_T_min 0.9646
_exptl_absorpt_correction_type multi-scan
_exptl_absorpt_process_details '(SADABS; Sheldrick, 2002)'
_exptl_crystal_colour yellow
_exptl_crystal_density_diffrn 1.334
_exptl_crystal_density_method 'not measured'
_exptl_crystal_description plate
_exptl_crystal_F_000 296
_exptl_crystal_size_max 0.4
_exptl_crystal_size_mid 0.4
_exptl_crystal_size_min 0.1
_refine_diff_density_max 0.238
_refine_diff_density_min -0.214
_refine_ls_extinction_method none
_refine_ls_goodness_of_fit_ref 1.120
_refine_ls_hydrogen_treatment refall
_refine_ls_matrix_type full
_refine_ls_number_parameters 254
_refine_ls_number_reflns 1838
_refine_ls_number_restraints 1
_refine_ls_restrained_S_all 1.120
_refine_ls_R_factor_all 0.0292
_refine_ls_R_factor_gt 0.0284
_refine_ls_shift/su_max 0.020
_refine_ls_shift/su_mean 0.002
_refine_ls_structure_factor_coef Fsqd
_refine_ls_weighting_details 'calc w = 1/[\s^2^(Fo^2^)+(0.0881P)^2^+0.4691P] where P = (Fo^2^+2Fc^2^)/3'
_refine_ls_weighting_scheme calc
_refine_ls_wR_factor_gt 0.0766
_refine_ls_wR_factor_ref 0.0793
_reflns_number_gt 1794
_reflns_number_total 1838
_reflns_threshold_expression I>2\s(I)
_cod_data_source_file er6020.cif
_cod_data_source_block I
_cod_original_sg_symbol_H-M 'P 21'
_cod_database_code 2206684
_cod_database_fobs_code 2206684

loop_
_symmetry_equiv_pos_as_xyz
'x, y, z'
'-x, y+1/2, -z'

loop_
_atom_site_label
_atom_site_fract_x
_atom_site_fract_y
_atom_site_fract_z
_atom_site_U_iso_or_equiv
_atom_site_adp_type
_atom_site_calc_flag
_atom_site_occupancy
_atom_site_type_symbol
O1 0.7478(3) 0.23595(12) 0.28853(6) 0.0277(3) Uani d 1 O
O2 0.6016(3) 0.29013(12) 0.15712(6) 0.0309(3) Uani d 1 O
O3 0.8910(3) 0.37033(14) 0.75071(6) 0.0271(2) Uani d 1 O
C1 0.4700(4) 0.40322(15) 0.17643(8) 0.0220(3) Uani d 1 C
C2 0.4670(4) 0.43937(16) 0.25299(8) 0.0216(3) Uani d 1 C
H2 0.361(5) 0.522(3) 0.2661(12) 0.028(5) Uiso d 1 H
C3 0.6085(4) 0.35162(16) 0.30711(8) 0.0215(3) Uani d 1 C
C4 0.6079(4) 0.38521(17) 0.38649(8) 0.0221(3) Uani d 1 C
H4 0.488(6) 0.467(3) 0.3969(12) 0.032(5) Uiso d 1 H
C5 0.7587(4) 0.30436(15) 0.43892(8) 0.0213(3) Uani d 1 C
H5 0.858(5) 0.223(2) 0.4223(10) 0.020(4) Uiso d 1 H
C6 0.7792(3) 0.32671(15) 0.51963(8) 0.0199(3) Uani d 1 C
C7 0.9452(4) 0.22908(16) 0.56558(9) 0.0228(3) Uani d 1 C
H7 1.034(5) 0.154(3) 0.5430(11) 0.030(5) Uiso d 1 H
C8 0.9768(4) 0.24602(17) 0.64229(8) 0.0234(3) Uani d 1 C
H8 1.090(5) 0.182(3) 0.6734(12) 0.033(5) Uiso d 1 H
C9 0.8427(3) 0.36190(16) 0.67501(8) 0.0215(3) Uani d 1 C
C10 0.6743(4) 0.46067(16) 0.63072(8) 0.0220(3) Uani d 1 C
H10 0.580(5) 0.543(3) 0.6536(12) 0.032(5) Uiso d 1 H
C11 0.6444(4) 0.44191(15) 0.55375(8) 0.0213(3) Uani d 1 C
H11 0.525(6) 0.516(3) 0.5259(11) 0.034(6) Uiso d 1 H
C12 0.7318(4) 0.4814(2) 0.78748(8) 0.0283(3) Uani d 1 C
H122 0.784(6) 0.465(3) 0.8432(12) 0.041(6) Uiso d 1 H
H123 0.496(6) 0.479(3) 0.7785(11) 0.031(5) Uiso d 1 H
H121 0.807(6) 0.567(3) 0.7704(12) 0.035(6) Uiso d 1 H
C13 0.3293(3) 0.49390(15) 0.11628(8) 0.0201(3) Uani d 1 C
C14 0.1465(4) 0.61172(16) 0.13135(8) 0.0233(3) Uani d 1 C
H14 0.103(5) 0.638(2) 0.1817(12) 0.026(5) Uiso d 1 H
C15 0.0218(4) 0.69481(16) 0.07341(9) 0.0260(3) Uani d 1 C
C16 0.0827(4) 0.66171(17) -0.00027(9) 0.0251(3) Uani d 1 C
H16 -0.007(6) 0.720(3) -0.0395(12) 0.037(6) Uiso d 1 H
H15 -0.112(5) 0.773(3) 0.0841(12) 0.035(6) Uiso d 1 H
C17 0.2669(4) 0.54523(17) -0.01551(8) 0.0245(3) Uani d 1 C
H17 0.315(5) 0.525(2) -0.0671(11) 0.032(5) Uiso d 1 H
C18 0.3876(4) 0.46115(16) 0.04206(8) 0.0227(3) Uani d 1 C
H18 0.519(5) 0.382(2) 0.0312(11) 0.027(5) Uiso d 1 H
H21 0.708(10) 0.243(5) 0.222(2) 0.110(14) Uiso d 1 H

loop_
_atom_site_aniso_label
_atom_site_aniso_U_11
_atom_site_aniso_U_22
_atom_site_aniso_U_33
_atom_site_aniso_U_12
_atom_site_aniso_U_13
_atom_site_aniso_U_23
O1 0.0401(6) 0.0202(5) 0.0230(5) 0.0052(5) 0.0029(4) 0.0006(4)
O2 0.0493(7) 0.0215(5) 0.0223(5) 0.0085(5) 0.0046(5) -0.0006(4)
O3 0.0311(5) 0.0302(6) 0.0199(5) 0.0032(5) -0.0005(4) 0.0038(4)
C1 0.0241(6) 0.0202(7) 0.0219(6) -0.0016(5) 0.0028(5) 0.0005(5)
C2 0.0242(6) 0.0195(7) 0.0210(6) 0.0004(6) 0.0005(5) -0.0028(5)
C3 0.0220(6) 0.0203(7) 0.0224(6) -0.0024(5) 0.0025(5) -0.0012(5)
C4 0.0237(6) 0.0216(7) 0.0211(6) -0.0002(6) 0.0011(5) -0.0014(6)
C5 0.0207(6) 0.0202(7) 0.0231(7) -0.0022(5) 0.0024(5) -0.0009(5)
C6 0.0189(6) 0.0198(7) 0.0210(6) -0.0025(5) 0.0014(5) 0.0011(5)
C7 0.0217(6) 0.0201(7) 0.0267(7) 0.0010(6) 0.0025(5) 0.0019(6)
C8 0.0222(6) 0.0225(7) 0.0252(7) 0.0007(6) -0.0005(5) 0.0063(6)
C9 0.0203(6) 0.0232(7) 0.0210(6) -0.0032(6) 0.0007(5) 0.0035(6)
C10 0.0226(6) 0.0193(7) 0.0242(7) -0.0001(5) 0.0016(5) 0.0014(5)
C11 0.0213(6) 0.0190(7) 0.0236(6) 0.0013(6) 0.0005(5) 0.0041(5)
C12 0.0283(7) 0.0348(9) 0.0219(7) 0.0004(7) 0.0012(5) -0.0018(7)
C13 0.0216(6) 0.0179(6) 0.0207(6) -0.0033(5) 0.0016(5) 0.0002(5)
C14 0.0280(7) 0.0204(7) 0.0217(6) -0.0005(6) 0.0024(5) -0.0021(6)
C15 0.0288(7) 0.0206(7) 0.0286(7) 0.0010(6) 0.0012(6) 0.0005(6)
C16 0.0263(7) 0.0240(7) 0.0248(7) -0.0047(6) -0.0018(6) 0.0045(6)
C17 0.0256(6) 0.0280(8) 0.0199(6) -0.0055(6) 0.0017(5) -0.0002(6)
C18 0.0241(6) 0.0214(7) 0.0227(6) -0.0009(6) 0.0018(5) -0.0019(6)

loop_
_atom_type_symbol
_atom_type_description
_atom_type_scat_dispersion_real
_atom_type_scat_dispersion_imag
_atom_type_scat_source
C C 0.0033 0.0016 'International Tables Vol C Tables 4.2.6.8 and 6.1.1.4'
H H 0.0000 0.0000 'International Tables Vol C Tables 4.2.6.8 and 6.1.1.4'
O O 0.0106 0.0060 'International Tables Vol C Tables 4.2.6.8 and 6.1.1.4'

loop_
_geom_angle_atom_site_label_1
_geom_angle_atom_site_label_2
_geom_angle_atom_site_label_3
_geom_angle
_geom_angle_publ_flag
C3 O1 H21 100(2) n
C1 O2 H21 100(2) n
C9 O3 C12 117.43(12) y
O2 C1 C2 120.09(14) y
O2 C1 C13 117.65(12) y
C2 C1 C13 122.25(13) y
C3 C2 C1 119.89(14) y
C3 C2 H2 121.4(13) n
C1 C2 H2 118.7(13) n
O1 C3 C2 121.03(13) y
O1 C3 C4 117.63(13) y
C2 C3 C4 121.34(14) y
C5 C4 C3 121.74(14) y
C5 C4 H4 124.4(13) n
C3 C4 H4 113.9(13) n
C4 C5 C6 127.19(14) y
C4 C5 H5 117.0(11) n
C6 C5 H5 115.8(11) n
C11 C6 C7 117.95(13) n
C11 C6 C5 123.32(13) y
C7 C6 C5 118.72(13) y
C8 C7 C6 121.21(14) n
C8 C7 H7 121.2(13) n
C6 C7 H7 117.6(13) n
C7 C8 C9 119.87(13) n
C7 C8 H8 121.8(14) n
C9 C8 H8 118.4(14) n
O3 C9 C8 115.52(13) n
O3 C9 C10 124.23(14) n
C8 C9 C10 120.25(13) n
C11 C10 C9 119.12(13) n
C11 C10 H10 120.4(12) n
C9 C10 H10 120.5(12) n
C10 C11 C6 121.60(13) n
C10 C11 H11 115.0(13) n
C6 C11 H11 123.4(12) n
O3 C12 H122 104.8(15) n
O3 C12 H123 111.2(15) n
H122 C12 H123 108.2(18) n
O3 C12 H121 111.6(14) n
H122 C12 H121 114(2) n
H123 C12 H121 107(2) n
C14 C13 C18 119.07(13) n
C14 C13 C1 122.21(13) y
C18 C13 C1 118.71(13) y
C15 C14 C13 120.44(14) n
C15 C14 H14 117.9(13) n
C13 C14 H14 121.7(13) n
C14 C15 C16 120.06(14) n
C14 C15 H15 119.8(13) n
C16 C15 H15 120.1(13) n
C17 C16 C15 119.72(14) n
C17 C16 H16 121.4(14) n
C15 C16 H16 118.9(14) n
C18 C17 C16 120.37(14) n
C18 C17 H17 120.8(14) n
C16 C17 H17 118.8(14) n
C17 C18 C13 120.33(14) n
C17 C18 H18 119.9(12) n
C13 C18 H18 119.7(12) n

loop_
_geom_bond_atom_site_label_1
_geom_bond_atom_site_label_2
_geom_bond_distance
_geom_bond_publ_flag
O1 C3 1.3110(19) y
O1 H21 1.19(4) n
O2 C1 1.2797(19) y
O2 H21 1.31(4) n
O3 C9 1.3657(17) y
O3 C12 1.436(2) y
C1 C2 1.4203(19) y
C1 C13 1.485(2) y
C2 C3 1.394(2) y
C2 H2 0.94(2) n
C3 C4 1.4631(19) y
C4 C5 1.347(2) y
C4 H4 0.96(3) n
C5 C6 1.4638(19) y
C5 H5 0.94(2) n
C6 C11 1.403(2) n
C6 C7 1.405(2) n
C7 C8 1.387(2) n
C7 H7 0.92(3) n
C8 C9 1.396(2) n
C8 H8 0.94(2) n
C9 C10 1.401(2) n
C10 C11 1.393(2) n
C10 H10 0.99(2) n
C11 H11 0.99(2) n
C12 H122 1.02(2) n
C12 H123 0.94(2) n
C12 H121 0.95(3) n
C13 C14 1.397(2) n
C13 C18 1.4014(19) n
C14 C15 1.392(2) n
C14 H14 0.97(2) n
C15 C16 1.395(2) n
C15 H15 0.95(2) n
C16 C17 1.390(2) n
C16 H16 0.96(2) n
C17 C18 1.388(2) n
C17 H17 0.97(2) n
C18 H18 0.96(2) n

loop_
_geom_hbond_atom_site_label_D
_geom_hbond_atom_site_label_H
_geom_hbond_atom_site_label_A
_geom_hbond_site_symmetry_A
_geom_hbond_distance_DH
_geom_hbond_distance_HA
_geom_hbond_distance_DA
_geom_hbond_angle_DHA
C18 H18 C16 2_645 0.96(2) 2.75(2) 3.708(2) 178(2)
C12 H121 O1 2_756 0.95(3) 2.68(2) 3.556(2) 154(2)
C12 H123 O3 1_455 0.94(2) 2.65(2) 3.545(2) 158(2)
C10 H10 O1 2_656 0.99(2) 2.55(2) 3.525(2) 172(2)
C14 H14 O3 2_656 0.97(2) 2.57(2) 3.3089(19) 133(2)
O1 H21 O2 . 1.19(4) 1.31(4) 2.4594(16) 159(4)

loop_
_geom_torsion_atom_site_label_1
_geom_torsion_atom_site_label_2
_geom_torsion_atom_site_label_3
_geom_torsion_atom_site_label_4
_geom_torsion
_geom_torsion_publ_flag
O2 C1 C2 C3 0.2(2) y
C13 C1 C2 C3 -178.74(13) y
C1 C2 C3 O1 0.5(2) y
C1 C2 C3 C4 -179.61(13) y
O1 C3 C4 C5 3.2(2) y
C2 C3 C4 C5 -176.65(14) y
C3 C4 C5 C6 179.36(14) y
C4 C5 C6 C11 -1.5(2) y
C4 C5 C6 C7 179.25(14) y
C11 C6 C7 C8 -0.3(2) n
C5 C6 C7 C8 178.98(14) n
C6 C7 C8 C9 -0.1(2) n
C12 O3 C9 C8 -174.56(13) y
C12 O3 C9 C10 6.0(2) y
C7 C8 C9 O3 -179.07(13) y
C7 C8 C9 C10 0.4(2) n
O3 C9 C10 C11 179.12(13) y
C8 C9 C10 C11 -0.3(2) n
C9 C10 C11 C6 -0.1(2) n
C7 C6 C11 C10 0.4(2) n
C5 C6 C11 C10 -178.84(13) n
O2 C1 C13 C14 172.53(14) y
C2 C1 C13 C14 -8.5(2) y
O2 C1 C13 C18 -8.7(2) y
C2 C1 C13 C18 170.29(13) y
C18 C13 C14 C15 0.5(2) n
C1 C13 C14 C15 179.31(14) n
C13 C14 C15 C16 -0.8(2) n
C14 C15 C16 C17 0.3(2) n
C15 C16 C17 C18 0.6(2) n
C16 C17 C18 C13 -0.9(2) n
C14 C13 C18 C17 0.4(2) n
C1 C13 C18 C17 -178.47(13) n

loop_
_cod_related_entry_id
_cod_related_entry_database
_cod_related_entry_code
1 ChemSpider 30654842
